data_1549330
loop_
_publ_author_name
'Ortega, Gabriela'
'Hern\'andez, Jes\'us'
'Gonz\'alez, Teresa'
'Dorta, Romano'
'Brice\~no, Alexander'

_publ_section_title
;
 1,2,4,5-Benzenetetracarboxylic acid: a versatile hydrogen bonding
 template for controlling the regioselective topochemical synthesis of
 head-to-tail photodimers from stilbazole derivatives.
;
_journal_issue 5
_journal_name_full
'Photochemical &amp; photobiological sciences : Official journal of the European Photochemistry Association and the European Society for Photobiology'
_journal_page_first 670
_journal_page_last 680
_journal_paper_doi 10.1039/c7pp00448f
_journal_volume 17
_journal_year 2018
_chemical_compound_source Synthesis
_chemical_formula_moiety 'C36 H26 Cl2 N2 O8'
_chemical_formula_sum 'C36 H26 Cl2 N2 O8'
_chemical_formula_weight 685.49
_space_group_IT_number 14
_space_group_name_Hall '-P 2ybc'
_space_group_name_H-M_alt 'P 1 21/c 1'
_symmetry_cell_setting monoclinic
_symmetry_space_group_name_Hall '-P 2ybc'
_symmetry_space_group_name_H-M 'P 1 21/c 1'
_atom_sites_solution_hydrogens geom
_atom_sites_solution_primary direct
_atom_sites_solution_secondary difmap
_audit_creation_date '12 January 2016'
_audit_creation_method SHELXL-97
_audit_update_record
;
2018-04-17 deposited with the CCDC.
2018-04-17 downloaded from the CCDC.
;
_cell_angle_alpha 90.00
_cell_angle_beta 97.83(3)
_cell_angle_gamma 90.00
_cell_formula_units_Z 2
_cell_length_a 9.773(2)
_cell_length_b 10.033(2)
_cell_length_c 16.112(3)
_cell_measurement_reflns_used 9485
_cell_measurement_temperature 295(2)
_cell_measurement_theta_max 27.9966
_cell_measurement_theta_min 2.1054
_cell_volume 1565.1(5)
_computing_cell_refinement 'CrystalClear (Rigaku/MSC Inc., 2005)'
_computing_data_collection 'CrystalClear (Rigaku/MSC Inc., 2005)'
_computing_data_reduction 'CrystalClear (Rigaku/MSC Inc., 2005)'
_computing_molecular_graphics
;
SHELXLTL-NT V5.1 (Bruker AXS, 1998) and DIAMOND 
(Brandenburg, 1998)
;
_computing_publication_material
; 
SHELXLTL-NT V5.1 (Bruker AXS, 1998) and PLATON (Spek, 2003).
;
_computing_structure_refinement 'SHELXLTL-NT V5.1 (Bruker AXS, 1998)'
_computing_structure_solution 'SHELXLTL-NT V5.1 (Bruker AXS, 1998)'
_diffrn_ambient_temperature 295(2)
_diffrn_measured_fraction_theta_full 0.995
_diffrn_measured_fraction_theta_max 0.839
_diffrn_measurement_device 'Mercury (2x2 bin mode)'
_diffrn_measurement_device_type 'Rigaku AFC7S Mercury'
_diffrn_measurement_method '\w '
_diffrn_radiation_detector CCD
_diffrn_radiation_monochromator graphite
_diffrn_radiation_source 'Normal-focus sealed tube'
_diffrn_radiation_type MoK\a
_diffrn_radiation_wavelength 0.71073
_diffrn_reflns_av_R_equivalents 0.0340
_diffrn_reflns_av_sigmaI/netI 0.0277
_diffrn_reflns_limit_h_max 11
_diffrn_reflns_limit_h_min -11
_diffrn_reflns_limit_k_max 12
_diffrn_reflns_limit_k_min -9
_diffrn_reflns_limit_l_max 19
_diffrn_reflns_limit_l_min -19
_diffrn_reflns_number 19445
_diffrn_reflns_theta_full 25.00
_diffrn_reflns_theta_max 28.09
_diffrn_reflns_theta_min 2.10
_diffrn_standards_decay_% 0
_diffrn_standards_interval_count 0
_diffrn_standards_interval_time 0
_diffrn_standards_number 0
_exptl_absorpt_coefficient_mu 0.266
_exptl_absorpt_correction_T_max 0.963
_exptl_absorpt_correction_T_min 0.925
_exptl_absorpt_correction_type multi-scan
_exptl_absorpt_process_details 'Jacobson, R. (1998) Private communication'
_exptl_crystal_colour Yellow
_exptl_crystal_density_diffrn 1.455
_exptl_crystal_density_method 'not measured'
_exptl_crystal_description Platelet
_exptl_crystal_F_000 708
_exptl_crystal_size_max 0.35
_exptl_crystal_size_mid 0.25
_exptl_crystal_size_min 0.15
_refine_diff_density_max 0.181
_refine_diff_density_min -0.376
_refine_diff_density_rms 0.048
_refine_ls_extinction_method none
_refine_ls_goodness_of_fit_ref 1.081
_refine_ls_hydrogen_treatment constr
_refine_ls_matrix_type full
_refine_ls_number_parameters 218
_refine_ls_number_reflns 3202
_refine_ls_number_restraints 0
_refine_ls_restrained_S_all 1.081
_refine_ls_R_factor_all 0.0709
_refine_ls_R_factor_gt 0.0506
_refine_ls_shift/su_max 0.000
_refine_ls_shift/su_mean 0.000
_refine_ls_structure_factor_coef Fsqd
_refine_ls_weighting_details 'calc w=1/[\s^2^(Fo^2^)+(0.0575P)^2^+0.5588P] where P=(Fo^2^+2Fc^2^)/3'
_refine_ls_weighting_scheme calc
_refine_ls_wR_factor_gt 0.1201
_refine_ls_wR_factor_ref 0.1317
_reflns_number_gt 2435
_reflns_number_total 3202
_reflns_threshold_expression >2sigma(I)
_cod_data_source_file c7pp00448f2.cif
_cod_data_source_block p21c_CCDC3
_cod_depositor_comments
;
The following automatic conversions were performed:

'_symmetry_cell_setting' value 'Monoclinic' changed to 'monoclinic'
according to
/home/data/users/saulius/crontab/automatic-downloads/rss-feeds/RSC/lib/dictionaries/cif_core.dic
dictionary named 'cif_core.dic' version 2.4.2 from 2011-04-26.

'_exptl_absorpt_correction_type' value 'Multi Scan' changed to
'multi-scan' according to
/home/data/users/saulius/crontab/automatic-downloads/rss-feeds/RSC/lib/dictionaries/cif_core.dic
dictionary named 'cif_core.dic' version 2.4.2 from 2011-04-26.

Automatic conversion script
Id: cif_fix_values 4973 2017-02-22 13:04:09Z antanas 

 Adding full bibliography for 1549321--1549331.cif.
;
_cod_original_sg_symbol_Hall -P2ybc
_cod_original_sg_symbol_H-M P21/c
_cod_database_code 1549330

loop_
_symmetry_equiv_pos_as_xyz
'x, y, z'
'-x, y+1/2, -z+1/2'
'-x, -y, -z'
'x, -y-1/2, z-1/2'

loop_
_atom_site_label
_atom_site_type_symbol
_atom_site_fract_x
_atom_site_fract_y
_atom_site_fract_z
_atom_site_U_iso_or_equiv
_atom_site_adp_type
_atom_site_occupancy
_atom_site_symmetry_multiplicity
_atom_site_calc_flag
_atom_site_refinement_flags
N1 N 0.8036(2) 0.09461(18) 0.34695(11) 0.0460(5) Uani 1 1 d .
H1N H 0.8350 0.0952 0.2930 0.055 Uiso 1 1 d R
Cl1 Cl 0.66365(7) -0.15017(8) 0.94402(4) 0.0682(2) Uani 1 1 d .
O1 O -0.0173(2) 0.24781(15) 0.65939(10) 0.0600(5) Uani 1 1 d .
O2 O -0.14259(18) 0.41866(15) 0.69221(10) 0.0511(4) Uani 1 1 d .
O3 O -0.05632(17) 0.36923(14) 0.28949(9) 0.0470(4) Uani 1 1 d .
H1O H -0.0439 0.3140 0.2367 0.056 Uiso 1 1 d R
O4 O 0.1115(2) 0.24757(16) 0.35921(10) 0.0620(5) Uani 1 1 d .
C1 C 0.7124(3) 0.1858(2) 0.36267(15) 0.0533(6) Uani 1 1 d .
H1A H 0.6834 0.2502 0.3226 0.064 Uiso 1 1 calc R
C2 C 0.8460(3) -0.0003(2) 0.40290(14) 0.0490(6) Uani 1 1 d .
H2A H 0.9092 -0.0640 0.3902 0.059 Uiso 1 1 calc R
C3 C 0.6608(3) 0.1857(2) 0.43716(15) 0.0537(6) Uani 1 1 d .
H3A H 0.5978 0.2509 0.4477 0.064 Uiso 1 1 calc R
C4 C 0.7974(2) -0.0047(2) 0.47857(14) 0.0464(5) Uani 1 1 d .
H4A H 0.8285 -0.0704 0.5173 0.056 Uiso 1 1 calc R
C5 C 0.7012(2) 0.0895(2) 0.49756(14) 0.0420(5) Uani 1 1 d .
C6 C 0.6402(3) 0.0909(2) 0.57494(15) 0.0508(6) Uani 1 1 d .
H6A H 0.5709 0.1534 0.5782 0.061 Uiso 1 1 calc R
C7 C 0.6718(2) 0.0137(2) 0.64114(14) 0.0447(5) Uani 1 1 d .
H7A H 0.7436 -0.0469 0.6399 0.054 Uiso 1 1 calc R
C8 C 0.6030(2) 0.0158(2) 0.71637(13) 0.0419(5) Uani 1 1 d .
C9 C 0.4831(3) 0.0883(2) 0.72076(15) 0.0495(6) Uani 1 1 d .
H9A H 0.4456 0.1394 0.6751 0.059 Uiso 1 1 calc R
C10 C 0.6585(2) -0.0588(2) 0.78600(14) 0.0450(5) Uani 1 1 d .
H10A H 0.7392 -0.1076 0.7849 0.054 Uiso 1 1 calc R
C11 C 0.4186(3) 0.0857(3) 0.79177(16) 0.0561(6) Uani 1 1 d .
H11A H 0.3384 0.1349 0.7934 0.067 Uiso 1 1 calc R
C12 C 0.5925(3) -0.0593(2) 0.85650(14) 0.0482(6) Uani 1 1 d .
C13 C 0.4719(3) 0.0111(2) 0.86011(15) 0.0531(6) Uani 1 1 d .
H13A H 0.4278 0.0081 0.9077 0.064 Uiso 1 1 calc R
C14 C -0.0662(2) 0.36268(19) 0.64790(12) 0.0352(5) Uani 1 1 d .
C15 C -0.0303(2) 0.43569(17) 0.57233(11) 0.0300(4) Uani 1 1 d .
C16 C -0.0111(2) 0.36394(18) 0.50140(12) 0.0327(4) Uani 1 1 d .
H16A H -0.0179 0.2715 0.5024 0.033(5) Uiso 1 1 calc R
C17 C 0.0179(2) 0.42614(17) 0.42907(11) 0.0304(4) Uani 1 1 d .
C18 C 0.0313(2) 0.34040(18) 0.35479(12) 0.0357(5) Uani 1 1 d .

loop_
_atom_site_aniso_label
_atom_site_aniso_U_11
_atom_site_aniso_U_22
_atom_site_aniso_U_33
_atom_site_aniso_U_23
_atom_site_aniso_U_13
_atom_site_aniso_U_12
N1 0.0531(12) 0.0520(11) 0.0363(10) -0.0034(8) 0.0178(9) -0.0049(9)
Cl1 0.0675(5) 0.0934(5) 0.0438(4) 0.0112(3) 0.0076(3) -0.0081(3)
O1 0.1075(15) 0.0423(9) 0.0371(9) 0.0161(7) 0.0343(9) 0.0245(9)
O2 0.0676(11) 0.0528(9) 0.0393(9) 0.0095(7) 0.0295(8) 0.0123(8)
O3 0.0675(11) 0.0492(9) 0.0241(8) -0.0094(6) 0.0055(7) 0.0082(7)
O4 0.0885(14) 0.0533(10) 0.0451(10) -0.0052(7) 0.0125(9) 0.0319(9)
C1 0.0643(16) 0.0528(14) 0.0456(14) 0.0110(10) 0.0180(12) 0.0086(11)
C2 0.0574(15) 0.0480(13) 0.0448(13) -0.0038(10) 0.0181(11) 0.0056(10)
C3 0.0631(16) 0.0537(14) 0.0486(14) 0.0093(10) 0.0234(12) 0.0169(11)
C4 0.0552(15) 0.0450(12) 0.0412(12) 0.0012(9) 0.0148(11) 0.0067(10)
C5 0.0454(13) 0.0433(12) 0.0395(12) -0.0008(9) 0.0135(10) 0.0006(9)
C6 0.0575(15) 0.0531(13) 0.0458(13) 0.0021(10) 0.0220(12) 0.0116(11)
C7 0.0470(14) 0.0483(12) 0.0415(13) -0.0033(9) 0.0158(10) 0.0017(10)
C8 0.0422(13) 0.0467(12) 0.0386(12) -0.0048(9) 0.0114(10) -0.0061(9)
C9 0.0494(14) 0.0565(14) 0.0444(13) 0.0019(10) 0.0131(11) 0.0001(11)
C10 0.0429(13) 0.0520(13) 0.0417(13) -0.0031(9) 0.0113(10) -0.0055(9)
C11 0.0486(15) 0.0661(15) 0.0577(16) -0.0079(12) 0.0214(13) -0.0004(11)
C12 0.0516(15) 0.0580(14) 0.0356(12) -0.0032(10) 0.0083(10) -0.0160(11)
C13 0.0499(15) 0.0689(16) 0.0438(14) -0.0088(11) 0.0185(11) -0.0128(12)
C14 0.0475(12) 0.0361(11) 0.0232(10) 0.0030(7) 0.0095(9) 0.0003(8)
C15 0.0359(11) 0.0321(10) 0.0227(9) 0.0025(7) 0.0066(8) 0.0029(7)
C16 0.0451(12) 0.0285(10) 0.0256(10) 0.0013(7) 0.0079(8) 0.0018(8)
C17 0.0378(11) 0.0320(10) 0.0227(9) 0.0009(7) 0.0083(8) 0.0043(8)
C18 0.0511(13) 0.0308(10) 0.0275(10) -0.0005(7) 0.0138(9) 0.0024(8)

loop_
_atom_type_symbol
_atom_type_description
_atom_type_scat_dispersion_real
_atom_type_scat_dispersion_imag
_atom_type_scat_source
C C 0.0033 0.0016 'International Tables Vol C Tables 4.2.6.8 and 6.1.1.4'
H H 0.0000 0.0000 'International Tables Vol C Tables 4.2.6.8 and 6.1.1.4'
N N 0.0061 0.0033 'International Tables Vol C Tables 4.2.6.8 and 6.1.1.4'
O O 0.0106 0.0060 'International Tables Vol C Tables 4.2.6.8 and 6.1.1.4'
Cl Cl 0.1484 0.1585 'International Tables Vol C Tables 4.2.6.8 and 6.1.1.4'

loop_
_geom_angle_atom_site_label_1
_geom_angle_atom_site_label_2
_geom_angle_atom_site_label_3
_geom_angle
_geom_angle_site_symmetry_1
_geom_angle_site_symmetry_3
C1 N1 C2 121.1(2) . .
C1 N1 H1N 118.4 . .
C2 N1 H1N 120.4 . .
C18 O3 H1O 114.1 . .
N1 C1 C3 120.4(2) . .
N1 C1 H1A 119.8 . .
C3 C1 H1A 119.8 . .
N1 C2 C4 120.7(2) . .
N1 C2 H2A 119.7 . .
C4 C2 H2A 119.7 . .
C1 C3 C5 120.9(2) . .
C1 C3 H3A 119.6 . .
C5 C3 H3A 119.6 . .
C2 C4 C5 119.9(2) . .
C2 C4 H4A 120.0 . .
C5 C4 H4A 120.0 . .
C3 C5 C4 116.9(2) . .
C3 C5 C6 118.9(2) . .
C4 C5 C6 124.2(2) . .
C7 C6 C5 127.5(2) . .
C7 C6 H6A 116.2 . .
C5 C6 H6A 116.2 . .
C6 C7 C8 125.2(2) . .
C6 C7 H7A 117.4 . .
C8 C7 H7A 117.4 . .
C9 C8 C10 118.6(2) . .
C9 C8 C7 122.4(2) . .
C10 C8 C7 119.0(2) . .
C11 C9 C8 121.1(2) . .
C11 C9 H9A 119.5 . .
C8 C9 H9A 119.5 . .
C12 C10 C8 119.3(2) . .
C12 C10 H10A 120.4 . .
C8 C10 H10A 120.4 . .
C13 C11 C9 120.6(2) . .
C13 C11 H11A 119.7 . .
C9 C11 H11A 119.7 . .
C10 C12 C13 122.0(2) . .
C10 C12 Cl1 119.18(19) . .
C13 C12 Cl1 118.83(18) . .
C11 C13 C12 118.5(2) . .
C11 C13 H13A 120.8 . .
C12 C13 H13A 120.8 . .
O2 C14 O1 125.56(18) . .
O2 C14 C15 118.20(17) . .
O1 C14 C15 116.23(17) . .
C16 C15 C17 118.85(16) . 3_566
C16 C15 C14 119.20(16) . .
C17 C15 C14 121.93(16) 3_566 .
C15 C16 C17 121.75(17) . .
C15 C16 H16A 119.1 . .
C17 C16 H16A 119.1 . .
C16 C17 C15 119.39(16) . 3_566
C16 C17 C18 117.70(16) . .
C15 C17 C18 122.90(16) 3_566 .
O4 C18 O3 124.70(18) . .
O4 C18 C17 121.44(19) . .
O3 C18 C17 113.67(17) . .

loop_
_geom_bond_atom_site_label_1
_geom_bond_atom_site_label_2
_geom_bond_distance
_geom_bond_site_symmetry_2
N1 C1 1.325(3) .
N1 C2 1.338(3) .
N1 H1N 0.9605 .
Cl1 C12 1.743(2) .
O1 C14 1.252(2) .
O2 C14 1.236(2) .
O3 C18 1.296(3) .
O3 H1O 1.0356 .
O4 C18 1.213(2) .
C1 C3 1.364(3) .
C1 H1A 0.9300 .
C2 C4 1.368(3) .
C2 H2A 0.9300 .
C3 C5 1.389(3) .
C3 H3A 0.9300 .
C4 C5 1.397(3) .
C4 H4A 0.9300 .
C5 C6 1.453(3) .
C6 C7 1.320(3) .
C6 H6A 0.9300 .
C7 C8 1.465(3) .
C7 H7A 0.9300 .
C8 C9 1.389(3) .
C8 C10 1.395(3) .
C9 C11 1.379(3) .
C9 H9A 0.9300 .
C10 C12 1.381(3) .
C10 H10A 0.9300 .
C11 C13 1.374(4) .
C11 H11A 0.9300 .
C12 C13 1.382(3) .
C13 H13A 0.9300 .
C14 C15 1.503(2) .
C15 C16 1.385(3) .
C15 C17 1.392(3) 3_566
C16 C17 1.385(2) .
C16 H16A 0.9300 .
C17 C15 1.392(3) 3_566
C17 C18 1.494(3) .
